data_7222777
loop_
_publ_author_name
'Reckeweg, O.'
'Molstad, J.C.'
'Levy, S.'
'DiSalvo, F.J.'

_publ_section_title
;
 Syntheses and crystal structures of the new ternary barium halide
 hydrides Ba2 H3 X (X = Cl or Br)
;
_journal_name_full
;
Zeitschrift fuer Naturforschung, Teil B. Anorganische Chemie, Organische 
Chemie (42,1987-)
;
_journal_page_first 23
_journal_page_last 27
_journal_volume 62
_journal_year 2007
_chemical_formula_sum 'Ba2 Br H3'
_chemical_name_systematic 'Ba2 H3 Br'
_space_group_IT_number 164
_symmetry_space_group_name_Hall '-P 3 2"'
_symmetry_space_group_name_H-M 'P -3 m 1'
_cell_angle_alpha 90
_cell_angle_beta 90
_cell_angle_gamma 120
_cell_formula_units_Z 1
_cell_length_a 4.4492
_cell_length_b 4.4492
_cell_length_c 7.5448
_cell_volume 129.343
_citation_journal_id_ASTM ZNBSEN
_cod_data_source_file Reckeweg_ZNBSEN_2007_1946.cif
_cod_data_source_block H3Ba2Br1
_cod_original_cell_volume 129.3428
_cod_original_formula_sum 'H3 Ba2 Br1'
_cod_database_code 7222777

loop_
_symmetry_equiv_pos_as_xyz
x,y,z
-y,x-y,z
-x+y,-x,z
y,x,-z
-x,-x+y,-z
x-y,-y,-z
-x,-y,-z
y,-x+y,-z
x-y,x,-z
-y,-x,z
x,x-y,z
-x+y,y,z

loop_
_atom_site_label
_atom_site_type_symbol
_atom_site_fract_x
_atom_site_fract_y
_atom_site_fract_z
_atom_site_occupancy
_atom_site_U_iso_or_equiv
Br1 Br-1 0 0 0.5 1 0.0
H1 H-1 0.3333 0.6667 0.1455 1 0.0
H2 H-1 0 0 0 1 0.0
Ba1 Ba+2 0.3333 0.6667 0.80057 1 0.0
